data_8102371
loop_
_publ_author_name
'Xiao-Xia Tian'
'Shaobo Qu'
'Binke Wang'
'Xu Zhuo'

_publ_contact_author
; 
'XiaoXia Tian'
College of Science
Air Force Engineering University
Xi'an, Shaanxi, 710051
P. R. China
;
_publ_section_title
;
 Crystal structure of
 bisaqua-(4-amino-3,5-bis(3-pyridyl)-1,2,4-triazole)cobalt(II)
 terephthalate, Co(H2O)2(C12H10N6)(C8H4O4)
;
_journal_issue 1
_journal_name_full 'Zeitschrift f\"ur Kristallographie - New Crystal Structures'
_journal_page_first 41
_journal_volume 224
_journal_year 2009
_chemical_formula_sum 'C20 H18 Co N6 O6'
_chemical_formula_weight 497.33
_space_group_IT_number 14
_symmetry_cell_setting monoclinic
_symmetry_space_group_name_Hall '-P 2ybc'
_symmetry_space_group_name_H-M 'P 1 21/c 1'
_atom_sites_solution_hydrogens geom
_atom_sites_solution_primary direct
_atom_sites_solution_secondary difmap
_audit_creation_method SHELXL-97
_audit_update_record
;
2008-09-11 # Formatted by publCIF
;
_cell_angle_alpha 90.00
_cell_angle_beta 97.063(4)
_cell_angle_gamma 90.00
_cell_formula_units_Z 4
_cell_length_a 9.7383(9)
_cell_length_b 17.6513(15)
_cell_length_c 11.4488(10)
_cell_measurement_reflns_used 4815
_cell_measurement_temperature 293(2)
_cell_measurement_theta_max 27.4835
_cell_measurement_theta_min 3.1243
_cell_volume 1953.0(3)
_computing_cell_refinement SAINT
_computing_data_collection SMART
_computing_data_reduction SAINT
_computing_molecular_graphics 'Bruker SHELXTL'
_computing_publication_material 'Bruker SHELXTL'
_computing_structure_refinement 'SHELXL-97 (Sheldrick, 1997)'
_computing_structure_solution 'SHELXS-97 (Sheldrick, 1990)'
_diffrn_ambient_temperature 293(2)
_diffrn_detector_area_resol_mean 14.6306
_diffrn_measured_fraction_theta_full 0.998
_diffrn_measured_fraction_theta_max 0.998
_diffrn_measurement_device_type 'SMART CCD'
_diffrn_measurement_method dtprofit.ref
_diffrn_radiation_monochromator graphite
_diffrn_radiation_source 'fine-focus sealed tube'
_diffrn_radiation_type MoK\a
_diffrn_radiation_wavelength 0.71073
_diffrn_reflns_av_R_equivalents 0.0302
_diffrn_reflns_av_sigmaI/netI 0.0308
_diffrn_reflns_limit_h_max 12
_diffrn_reflns_limit_h_min -9
_diffrn_reflns_limit_k_max 22
_diffrn_reflns_limit_k_min -22
_diffrn_reflns_limit_l_max 14
_diffrn_reflns_limit_l_min -14
_diffrn_reflns_number 14995
_diffrn_reflns_theta_full 27.48
_diffrn_reflns_theta_max 27.48
_diffrn_reflns_theta_min 3.13
_exptl_absorpt_coefficient_mu 0.935
_exptl_absorpt_correction_T_max 0.9123
_exptl_absorpt_correction_T_min 0.7798
_exptl_absorpt_correction_type multi-scan
_exptl_absorpt_process_details SADABS
_exptl_crystal_colour red
_exptl_crystal_density_diffrn 1.691
_exptl_crystal_density_method 'not measured'
_exptl_crystal_description block
_exptl_crystal_F_000 1020
_exptl_crystal_size_max 0.28
_exptl_crystal_size_mid 0.20
_exptl_crystal_size_min 0.10
_refine_diff_density_max 0.492
_refine_diff_density_min -0.447
_refine_diff_density_rms 0.065
_refine_ls_extinction_method none
_refine_ls_goodness_of_fit_ref 1.000
_refine_ls_hydrogen_treatment constr
_refine_ls_matrix_type full
_refine_ls_number_parameters 298
_refine_ls_number_reflns 4478
_refine_ls_number_restraints 6
_refine_ls_restrained_S_all 1.002
_refine_ls_R_factor_all 0.0486
_refine_ls_R_factor_gt 0.0415
_refine_ls_shift/su_max 0.002
_refine_ls_shift/su_mean 0.000
_refine_ls_structure_factor_coef Fsqd
_refine_ls_weighting_details 'calc w=1/[\s^2^(Fo^2^)+(0.0548P)^2^+1.7436P] where P=(Fo^2^+2Fc^2^)/3'
_refine_ls_weighting_scheme calc
_refine_ls_wR_factor_gt 0.1017
_refine_ls_wR_factor_ref 0.1062
_reflns_number_gt 3975
_reflns_number_total 4478
_reflns_threshold_expression >2sigma(I)
_cod_data_source_file 1267-2456.cff
_cod_data_source_block New_Global_Publ_Block
_cod_depositor_comments
;
The following automatic conversions were performed:
'_symmetry_cell_setting' value 'Monoclinic' changed to 'monoclinic'
according to '/home/saulius/struct/CIF-dictionaries/cif_core.dic'
dictionary named 'cif_core.dic' version 2.4.1 from
2010-06-29.

'_exptl_absorpt_correction_type' value 'Multi-scan' changed
to 'multi-scan' according to
'/home/saulius/struct/CIF-dictionaries/cif_core.dic' dictionary named
'cif_core.dic' version 2.4.1 from 2010-06-29.

Automatic conversion script
Id: cif_fix_enum 1555 2011-01-17 13:19:09Z saulius 
;
_cod_original_sg_symbol_Hall -P2ybc
_cod_original_sg_symbol_H-M P21/c
_cod_database_code 8102371

loop_
_symmetry_equiv_pos_as_xyz
'x, y, z'
'-x, y+1/2, -z+1/2'
'-x, -y, -z'
'x, -y-1/2, z-1/2'

loop_
_atom_site_label
_atom_site_type_symbol
_atom_site_fract_x
_atom_site_fract_y
_atom_site_fract_z
_atom_site_U_iso_or_equiv
_atom_site_adp_type
_atom_site_occupancy
_atom_site_symmetry_multiplicity
_atom_site_calc_flag
_atom_site_refinement_flags
_atom_site_disorder_assembly
_atom_site_disorder_group
Co1 Co -2.19606(3) 0.219676(17) -0.74108(2) 0.02153(11) Uani 1 1 d . . .
C1 C -2.1324(3) 0.38140(14) -0.8264(2) 0.0318(5) Uani 1 1 d . . .
H1A H -2.2000 0.3652 -0.8856 0.038 Uiso 1 1 calc R . .
C2 C -1.9854(3) 0.48032(14) -0.7428(2) 0.0330(6) Uani 1 1 d . . .
H2A H -1.9533 0.5299 -0.7431 0.040 Uiso 1 1 calc R . .
C3 C -2.0869(3) 0.45553(15) -0.8285(2) 0.0370(6) Uani 1 1 d . . .
H3A H -2.1246 0.4884 -0.8875 0.044 Uiso 1 1 calc R . .
C4 C -1.5121(3) 0.50230(14) -0.2391(2) 0.0340(6) Uani 1 1 d . . .
H4A H -1.5720 0.5429 -0.2341 0.041 Uiso 1 1 calc R . .
C5 C -1.4384(2) 0.39327(14) -0.33691(19) 0.0260(5) Uani 1 1 d . . .
H5A H -1.4495 0.3603 -0.4007 0.031 Uiso 1 1 calc R . .
C6 C -1.9850(2) 0.35592(13) -0.65884(19) 0.0244(5) Uani 1 1 d . . .
H6A H -1.9503 0.3221 -0.6003 0.029 Uiso 1 1 calc R . .
C7 C -1.6488(2) 0.46823(12) -0.4261(2) 0.0235(4) Uani 1 1 d . . .
C8 C -1.8249(2) 0.45832(12) -0.5633(2) 0.0235(4) Uani 1 1 d . . .
C9 C -1.7957(2) 0.16099(12) -0.5680(2) 0.0234(5) Uani 1 1 d . . .
C10 C -1.9070(2) 0.16270(13) -0.6713(2) 0.0252(5) Uani 1 1 d . . .
C11 C -1.5319(2) 0.45283(13) -0.3348(2) 0.0248(5) Uani 1 1 d . . .
C12 C -1.9316(2) 0.42968(13) -0.65518(19) 0.0236(5) Uani 1 1 d . . .
C13 C -1.5534(2) 0.16988(13) -0.4953(2) 0.0261(5) Uani 1 1 d . . .
H13A H -1.4613 0.1695 -0.5092 0.031 Uiso 1 1 calc R . .
C14 C -1.3168(3) 0.42943(14) -0.1614(2) 0.0309(5) Uani 1 1 d . . .
H14A H -1.2439 0.4216 -0.1022 0.037 Uiso 1 1 calc R . .
C15 C -1.6573(2) 0.15961(13) -0.5880(2) 0.0268(5) Uani 1 1 d . . .
H15A H -1.6347 0.1518 -0.6637 0.032 Uiso 1 1 calc R . .
C16 C -1.7244(2) 0.17835(14) -0.3602(2) 0.0281(5) Uani 1 1 d . . .
H16A H -1.7468 0.1827 -0.2839 0.034 Uiso 1 1 calc R . .
C17 C -2.4728(2) 0.29929(13) -0.7847(2) 0.0247(5) Uani 1 1 d . . .
C18 C -2.5862(2) 0.31921(12) -0.8814(2) 0.0230(5) Uani 1 1 d . . .
C19 C -1.4032(3) 0.49058(14) -0.1520(2) 0.0372(6) Uani 1 1 d . . .
H19A H -1.3883 0.5233 -0.0880 0.045 Uiso 1 1 calc R . .
C20 C -1.8278(2) 0.16941(14) -0.4535(2) 0.0289(5) Uani 1 1 d . . .
H20A H -1.9198 0.1690 -0.4396 0.035 Uiso 1 1 calc R . .
N1 N -1.7074(3) 0.33885(12) -0.5113(2) 0.0434(6) Uani 1 1 d . . .
H1C H -1.6508 0.3472 -0.5664 0.052 Uiso 1 1 d R . .
H1B H -1.6386 0.3147 -0.4665 0.052 Uiso 1 1 d R . .
N2 N -1.7019(2) 0.53642(12) -0.44455(19) 0.0322(5) Uani 1 1 d . . .
N3 N -2.0837(2) 0.33170(11) -0.74270(17) 0.0254(4) Uani 1 1 d . . .
N4 N -1.7228(2) 0.41754(10) -0.49922(17) 0.0238(4) Uani 1 1 d . . .
N5 N -1.8129(2) 0.53019(11) -0.53165(18) 0.0309(5) Uani 1 1 d . . .
N6 N -1.3332(2) 0.38092(11) -0.25185(17) 0.0266(4) Uani 1 1 d . . .
O1 O -2.26167(17) 0.24175(10) -0.57876(14) 0.0293(4) Uani 1 1 d D . .
H1E H -2.3108 0.2817 -0.5835 0.044 Uiso 1 1 d RD . .
H1F H -2.1916 0.2480 -0.5276 0.044 Uiso 1 1 d RD . .
O2 O -2.03047(16) 0.16692(10) -0.64630(14) 0.0295(4) Uani 1 1 d . . .
O3 O -2.11507(17) 0.17997(9) -0.89662(13) 0.0255(3) Uani 1 1 d D . .
H3B H -2.1457 0.1357 -0.9135 0.038 Uiso 1 1 d RD . .
H3D H -2.0273 0.1788 -0.8837 0.038 Uiso 1 1 d RD . .
O4 O -2.36304(17) 0.27550(10) -0.82118(15) 0.0292(4) Uani 1 1 d . . .
O5 O -2.49340(19) 0.30555(12) -0.67995(15) 0.0366(4) Uani 1 1 d . . .
O6 O -1.87341(18) 0.16220(11) -0.77312(15) 0.0363(4) Uani 1 1 d . . .

loop_
_atom_site_aniso_label
_atom_site_aniso_U_11
_atom_site_aniso_U_22
_atom_site_aniso_U_33
_atom_site_aniso_U_23
_atom_site_aniso_U_13
_atom_site_aniso_U_12
Co1 0.01649(16) 0.02594(18) 0.02085(16) 0.00011(11) -0.00288(11) -0.00084(11)
C1 0.0301(13) 0.0339(13) 0.0292(12) 0.0020(10) -0.0043(10) -0.0039(10)
C2 0.0353(14) 0.0238(12) 0.0383(13) 0.0043(10) -0.0018(11) -0.0015(10)
C3 0.0413(15) 0.0300(13) 0.0361(13) 0.0102(11) -0.0098(12) -0.0012(11)
C4 0.0356(14) 0.0229(12) 0.0410(14) -0.0025(10) -0.0048(11) 0.0058(10)
C5 0.0257(12) 0.0284(12) 0.0231(10) 0.0002(9) -0.0004(9) 0.0029(9)
C6 0.0220(11) 0.0251(11) 0.0258(11) 0.0018(9) 0.0015(9) 0.0020(9)
C7 0.0225(11) 0.0201(10) 0.0270(11) 0.0019(8) -0.0005(9) 0.0011(9)
C8 0.0215(11) 0.0194(10) 0.0295(11) 0.0030(8) 0.0025(9) 0.0004(8)
C9 0.0196(11) 0.0201(10) 0.0288(11) 0.0012(9) -0.0039(9) -0.0019(8)
C10 0.0218(11) 0.0209(11) 0.0310(12) 0.0000(9) -0.0040(9) -0.0015(9)
C11 0.0232(11) 0.0235(11) 0.0269(11) 0.0048(9) -0.0008(9) -0.0010(9)
C12 0.0206(10) 0.0236(11) 0.0261(11) 0.0009(9) 0.0010(9) 0.0005(9)
C13 0.0169(10) 0.0285(12) 0.0323(12) -0.0007(9) 0.0010(9) 0.0007(9)
C14 0.0311(13) 0.0285(12) 0.0303(12) 0.0004(10) -0.0073(10) -0.0002(10)
C15 0.0232(11) 0.0296(12) 0.0269(11) -0.0039(9) 0.0007(9) 0.0008(9)
C16 0.0222(11) 0.0355(13) 0.0265(11) 0.0035(10) 0.0022(9) -0.0015(10)
C17 0.0198(11) 0.0229(11) 0.0298(11) -0.0005(9) -0.0029(9) -0.0024(9)
C18 0.0207(11) 0.0187(10) 0.0282(11) -0.0020(8) -0.0021(9) -0.0003(8)
C19 0.0466(16) 0.0253(12) 0.0361(13) -0.0062(10) -0.0085(12) 0.0034(11)
C20 0.0172(11) 0.0355(13) 0.0337(12) 0.0030(10) 0.0018(9) -0.0017(9)
N1 0.0447(14) 0.0179(10) 0.0632(15) -0.0021(10) -0.0103(12) 0.0073(10)
N2 0.0303(11) 0.0233(10) 0.0391(11) -0.0007(8) -0.0113(9) 0.0020(8)
N3 0.0226(9) 0.0260(10) 0.0272(9) 0.0003(8) 0.0020(8) -0.0012(8)
N4 0.0231(9) 0.0171(9) 0.0302(10) 0.0013(7) -0.0008(8) 0.0012(7)
N5 0.0297(11) 0.0210(10) 0.0386(11) -0.0002(8) -0.0087(9) 0.0018(8)
N6 0.0232(10) 0.0284(10) 0.0271(10) 0.0025(8) -0.0008(8) 0.0027(8)
O1 0.0252(8) 0.0381(9) 0.0235(8) -0.0025(7) -0.0015(7) -0.0010(7)
O2 0.0179(8) 0.0385(10) 0.0303(8) 0.0040(7) -0.0038(7) 0.0024(7)
O3 0.0237(8) 0.0268(8) 0.0246(8) 0.0001(6) -0.0022(6) -0.0021(6)
O4 0.0184(8) 0.0397(10) 0.0283(8) 0.0043(7) -0.0026(7) 0.0041(7)
O5 0.0289(9) 0.0514(11) 0.0282(9) -0.0025(8) -0.0012(7) 0.0060(8)
O6 0.0246(9) 0.0535(12) 0.0292(9) -0.0023(8) -0.0035(7) -0.0014(8)

loop_
_atom_type_symbol
_atom_type_description
_atom_type_scat_dispersion_real
_atom_type_scat_dispersion_imag
_atom_type_scat_source
C C 0.0033 0.0016 'International Tables Vol C Tables 4.2.6.8 and 6.1.1.4'
H H 0.0000 0.0000 'International Tables Vol C Tables 4.2.6.8 and 6.1.1.4'
N N 0.0061 0.0033 'International Tables Vol C Tables 4.2.6.8 and 6.1.1.4'
O O 0.0106 0.0060 'International Tables Vol C Tables 4.2.6.8 and 6.1.1.4'
Co Co 0.3494 0.9721 'International Tables Vol C Tables 4.2.6.8 and 6.1.1.4'

loop_
_geom_angle_atom_site_label_1
_geom_angle_atom_site_label_2
_geom_angle_atom_site_label_3
_geom_angle
_geom_angle_site_symmetry_1
_geom_angle_site_symmetry_3
_geom_angle_publ_flag
O4 Co1 O2 175.05(7) . . ?
O4 Co1 O1 89.75(7) . . ?
O2 Co1 O1 85.42(7) . . ?
O4 Co1 O3 98.02(7) . . ?
O2 Co1 O3 86.89(6) . . ?
O1 Co1 O3 170.73(7) . . ?
O4 Co1 N6 85.40(7) . 4_465 ?
O2 Co1 N6 95.44(7) . 4_465 ?
O1 Co1 N6 87.16(7) . 4_465 ?
O3 Co1 N6 88.43(7) . 4_465 ?
O4 Co1 N3 86.17(7) . . ?
O2 Co1 N3 92.95(7) . . ?
O1 Co1 N3 92.63(7) . . ?
O3 Co1 N3 92.92(7) . . ?
N6 Co1 N3 171.57(7) 4_465 . ?
N3 C1 C3 123.1(2) . . ?
N3 C1 H1A 118.5 . . ?
C3 C1 H1A 118.5 . . ?
C3 C2 C12 118.8(2) . . ?
C3 C2 H2A 120.6 . . ?
C12 C2 H2A 120.6 . . ?
C2 C3 C1 119.4(2) . . ?
C2 C3 H3A 120.3 . . ?
C1 C3 H3A 120.3 . . ?
C19 C4 C11 119.6(2) . . ?
C19 C4 H4A 120.2 . . ?
C11 C4 H4A 120.2 . . ?
N6 C5 C11 123.6(2) . . ?
N6 C5 H5A 118.2 . . ?
C11 C5 H5A 118.2 . . ?
N3 C6 C12 123.2(2) . . ?
N3 C6 H6A 118.4 . . ?
C12 C6 H6A 118.4 . . ?
N2 C7 N4 109.43(19) . . ?
N2 C7 C11 122.5(2) . . ?
N4 C7 C11 128.0(2) . . ?
N5 C8 N4 109.0(2) . . ?
N5 C8 C12 123.8(2) . . ?
N4 C8 C12 127.2(2) . . ?
C20 C9 C15 119.3(2) . . ?
C20 C9 C10 121.0(2) . . ?
C15 C9 C10 119.3(2) . . ?
O6 C10 O2 125.0(2) . . ?
O6 C10 C9 119.2(2) . . ?
O2 C10 C9 115.8(2) . . ?
C5 C11 C4 117.2(2) . . ?
C5 C11 C7 125.3(2) . . ?
C4 C11 C7 117.5(2) . . ?
C2 C12 C6 117.9(2) . . ?
C2 C12 C8 117.6(2) . . ?
C6 C12 C8 124.5(2) . . ?
C15 C13 C18 120.3(2) . 4_666 ?
C15 C13 H13A 119.8 . . ?
C18 C13 H13A 119.8 4_666 . ?
N6 C14 C19 123.0(2) . . ?
N6 C14 H14A 118.5 . . ?
C19 C14 H14A 118.5 . . ?
C13 C15 C9 120.1(2) . . ?
C13 C15 H15A 119.9 . . ?
C9 C15 H15A 119.9 . . ?
C20 C16 C18 119.6(2) . 4_666 ?
C20 C16 H16A 120.2 . . ?
C18 C16 H16A 120.2 4_666 . ?
O5 C17 O4 126.2(2) . . ?
O5 C17 C18 119.8(2) . . ?
O4 C17 C18 114.0(2) . . ?
C13 C18 C16 119.6(2) 4_465 4_465 ?
C13 C18 C17 119.3(2) 4_465 . ?
C16 C18 C17 121.0(2) 4_465 . ?
C4 C19 C14 118.9(2) . . ?
C4 C19 H19A 120.6 . . ?
C14 C19 H19A 120.6 . . ?
C16 C20 C9 120.9(2) . . ?
C16 C20 H20A 119.6 . . ?
C9 C20 H20A 119.6 . . ?
N4 N1 H1C 89.3 . . ?
N4 N1 H1B 119.6 . . ?
H1C N1 H1B 90.0 . . ?
C7 N2 N5 107.45(19) . . ?
C1 N3 C6 117.5(2) . . ?
C1 N3 Co1 116.64(15) . . ?
C6 N3 Co1 125.27(15) . . ?
C8 N4 C7 106.12(18) . . ?
C8 N4 N1 123.2(2) . . ?
C7 N4 N1 130.69(19) . . ?
C8 N5 N2 108.04(18) . . ?
C14 N6 C5 117.8(2) . . ?
C14 N6 Co1 117.12(15) . 4_666 ?
C5 N6 Co1 124.87(16) . 4_666 ?
Co1 O1 H1E 109.4 . . ?
Co1 O1 H1F 109.4 . . ?
H1E O1 H1F 109.5 . . ?
C10 O2 Co1 127.62(15) . . ?
Co1 O3 H3B 109.5 . . ?
Co1 O3 H3D 109.1 . . ?
H3B O3 H3D 109.5 . . ?
C17 O4 Co1 132.54(15) . . ?

loop_
_geom_bond_atom_site_label_1
_geom_bond_atom_site_label_2
_geom_bond_distance
_geom_bond_site_symmetry_2
_geom_bond_publ_flag
Co1 O4 2.0223(16) . ?
Co1 O2 2.0530(16) . ?
Co1 O1 2.0750(16) . ?
Co1 O3 2.1517(16) . ?
Co1 N6 2.216(2) 4_465 ?
Co1 N3 2.261(2) . ?
C1 N3 1.342(3) . ?
C1 C3 1.383(4) . ?
C1 H1A 0.9300 . ?
C2 C3 1.376(3) . ?
C2 C12 1.396(3) . ?
C2 H2A 0.9300 . ?
C3 H3A 0.9300 . ?
C4 C19 1.379(4) . ?
C4 C11 1.396(3) . ?
C4 H4A 0.9300 . ?
C5 N6 1.342(3) . ?
C5 C11 1.393(3) . ?
C5 H5A 0.9300 . ?
C6 N3 1.342(3) . ?
C6 C12 1.401(3) . ?
C6 H6A 0.9300 . ?
C7 N2 1.317(3) . ?
C7 N4 1.368(3) . ?
C7 C11 1.472(3) . ?
C8 N5 1.320(3) . ?
C8 N4 1.366(3) . ?
C8 C12 1.474(3) . ?
C9 C20 1.392(3) . ?
C9 C15 1.395(3) . ?
C9 C10 1.503(3) . ?
C10 O6 1.249(3) . ?
C10 O2 1.272(3) . ?
C13 C15 1.385(3) . ?
C13 C18 1.394(3) 4_666 ?
C13 H13A 0.9300 . ?
C14 N6 1.338(3) . ?
C14 C19 1.381(4) . ?
C14 H14A 0.9300 . ?
C15 H15A 0.9300 . ?
C16 C20 1.384(3) . ?
C16 C18 1.397(3) 4_666 ?
C16 H16A 0.9300 . ?
C17 O5 1.244(3) . ?
C17 O4 1.267(3) . ?
C17 C18 1.506(3) . ?
C18 C13 1.394(3) 4_465 ?
C18 C16 1.397(3) 4_465 ?
C19 H19A 0.9300 . ?
C20 H20A 0.9300 . ?
N1 N4 1.406(3) . ?
N1 H1C 0.9001 . ?
N1 H1B 0.8999 . ?
N2 N5 1.382(3) . ?
N6 Co1 2.216(2) 4_666 ?
O1 H1E 0.8501 . ?
O1 H1F 0.8499 . ?
O3 H3B 0.8500 . ?
O3 H3D 0.8500 . ?

loop_
_geom_hbond_atom_site_label_D
_geom_hbond_atom_site_label_H
_geom_hbond_atom_site_label_A
_geom_hbond_distance_DH
_geom_hbond_distance_HA
_geom_hbond_distance_DA
_geom_hbond_angle_DHA
_geom_hbond_site_symmetry_A
N1 H1C O5 0.90 2.25 3.068(3) 150.5 1_655
O1 H1E O5 0.85 2.02 2.657(2) 131.2 .
O1 H1F O3 0.85 2.04 2.750(2) 141.2 4_566
O3 H3B N5 0.85 1.99 2.831(3) 169.6 2_143
O3 H3D O6 0.85 1.86 2.611(2) 146.1 .
